data_7100319
loop_
_publ_author_name
'Alexander Steiner'
'Mark A. Benson'

_publ_section_title
;
Connecting cyclophosphazenes via ring N-centres with
covalent linkers
;
_journal_name_full 'Chemical Communications'
_journal_paper_doi 10.1039/b510898e
_journal_year 2005
_chemical_formula_sum 'C42 H78 Br2 N9 P3'
_chemical_formula_weight 961.86
_space_group_IT_number 15
_symmetry_cell_setting monoclinic
_symmetry_space_group_name_Hall '-C 2yc'
_symmetry_space_group_name_H-M 'C 1 2/c 1'
_cell_angle_alpha 90.00
_cell_angle_beta 118.633(2)
_cell_angle_gamma 90.00
_cell_formula_units_Z 16
_cell_length_a 49.929(6)
_cell_length_b 15.2205(17)
_cell_length_c 30.940(3)
_cell_measurement_temperature 150(2)
_cell_volume 20637(4)
_diffrn_ambient_temperature 150(2)
_exptl_crystal_density_diffrn 1.238
_cod_original_sg_symbol_H-M 'C 2/c'
_cod_database_code 7100319

loop_
_symmetry_equiv_pos_as_xyz
'x, y, z'
'-x, y, -z+1/2'
'x+1/2, y+1/2, z'
'-x+1/2, y+1/2, -z+1/2'
'-x, -y, -z'
'x, -y, z-1/2'
'-x+1/2, -y+1/2, -z'
'x+1/2, -y+1/2, z-1/2'

loop_
_atom_site_label
_atom_site_type_symbol
_atom_site_fract_x
_atom_site_fract_y
_atom_site_fract_z
_atom_site_U_iso_or_equiv
_atom_site_adp_type
_atom_site_occupancy
_atom_site_symmetry_multiplicity
_atom_site_calc_flag
_atom_site_refinement_flags
_atom_site_disorder_assembly
_atom_site_disorder_group
Br1 Br 0.86249(3) 0.28191(8) 0.51299(5) 0.0603(5) Uani 1 1 d . . .
Br2 Br 0.85438(4) 0.22589(9) 0.03332(5) 0.0776(6) Uani 1 1 d . . .
Br3 Br 0.85083(5) 0.24495(10) 0.26788(6) 0.0970(7) Uani 1 1 d . . .
Br4 Br 1.0000 -0.0128(2) 0.2500 0.1227(11) Uani 1 2 d S A 1
Br5 Br 0.99608(16) 0.5354(4) 0.5012(4) 0.163(3) Uani 0.50 1 d P B -2
P11 P 0.90972(8) 0.0357(3) 0.16593(13) 0.0633(11) Uani 1 1 d U . .
P12 P 0.84816(7) 0.0868(2) 0.15078(11) 0.0508(9) Uani 1 1 d U . .
P13 P 0.85175(7) -0.03387(19) 0.08586(11) 0.0408(8) Uani 1 1 d U . .
N11 N 0.88915(19) -0.0101(6) 0.1120(3) 0.045(2) Uani 1 1 d U . .
C111 C 0.9075(3) -0.0595(9) 0.0926(4) 0.063(4) Uani 1 1 d DU . .
H11A H 0.9291 -0.0606 0.1187 0.076 Uiso 1 1 calc R . .
H11B H 0.9002 -0.1210 0.0861 0.076 Uiso 1 1 calc R . .
C112 C 0.9062(3) -0.0230(9) 0.0473(5) 0.072(4) Uani 1 1 d DU . .
H112 H 0.9112 0.0373 0.0478 0.086 Uiso 1 1 calc R . .
C113 C 0.8988(3) -0.0656(9) 0.0070(5) 0.070(4) Uani 1 1 d DU . .
H113 H 0.8934 -0.1254 0.0071 0.084 Uiso 1 1 calc R . .
C114 C 0.8977(4) -0.0354(9) -0.0383(5) 0.090(5) Uani 1 1 d DU . .
C115 C 0.8843(4) -0.0864(10) -0.0803(5) 0.101(5) Uani 1 1 d DU . .
H115 H 0.8762 -0.1418 -0.0784 0.121 Uiso 1 1 calc R . .
C116 C 0.8820(6) -0.0624(13) -0.1242(6) 0.155(8) Uani 1 1 d DU . .
H116 H 0.8716 -0.0981 -0.1526 0.186 Uiso 1 1 calc R . .
C117 C 0.8952(7) 0.0158(15) -0.1256(8) 0.195(9) Uani 1 1 d DU . .
H117 H 0.8956 0.0325 -0.1549 0.234 Uiso 1 1 calc R . .
C118 C 0.9078(7) 0.0697(13) -0.0855(7) 0.188(9) Uani 1 1 d DU . .
H118 H 0.9154 0.1257 -0.0877 0.225 Uiso 1 1 calc R . .
C119 C 0.9092(5) 0.0437(10) -0.0430(6) 0.138(7) Uani 1 1 d DU . .
H119 H 0.9186 0.0814 -0.0152 0.166 Uiso 1 1 calc R . .
N12 N 0.8862(2) 0.0988(6) 0.1743(3) 0.058(3) Uani 1 1 d U . .
C121 C 0.9007(3) 0.1705(9) 0.2150(4) 0.076(4) Uani 1 1 d DU . .
H12A H 0.9092 0.2178 0.2033 0.091 Uiso 1 1 calc R . .
H12B H 0.8847 0.1965 0.2211 0.091 Uiso 1 1 calc R . .
C122 C 0.9253(5) 0.1349(11) 0.2619(5) 0.140(7) Uani 1 1 d DU . .
H122 H 0.9402 0.1049 0.2568 0.168 Uiso 1 1 calc R . .
C123 C 0.9317(5) 0.1333(14) 0.3047(6) 0.172(9) Uani 1 1 d DU . .
H123 H 0.9166 0.1627 0.3096 0.206 Uiso 1 1 calc R . .
C124 C 0.9555(5) 0.0998(13) 0.3506(5) 0.145(8) Uani 1 1 d DU . .
C125 C 0.9790(5) 0.0458(14) 0.3555(6) 0.154(8) Uani 1 1 d DU . .
H125 H 0.9807 0.0313 0.3271 0.185 Uiso 1 1 calc R . .
C126 C 0.9995(5) 0.0129(16) 0.3999(8) 0.162(8) Uani 1 1 d DU . .
H126 H 1.0135 -0.0312 0.4017 0.195 Uiso 1 1 calc R . .
C127 C 1.0003(6) 0.0432(18) 0.4422(8) 0.188(10) Uani 1 1 d DU . .
H127 H 1.0153 0.0225 0.4735 0.226 Uiso 1 1 calc R . .
C128 C 0.9790(6) 0.104(2) 0.4388(6) 0.206(11) Uani 1 1 d DU . .
H128 H 0.9804 0.1305 0.4676 0.247 Uiso 1 1 calc R . .
C129 C 0.9558(6) 0.1257(17) 0.3935(7) 0.186(9) Uani 1 1 d DU . .
H129 H 0.9393 0.1599 0.3914 0.224 Uiso 1 1 calc R . .
N13 N 0.8401(2) -0.0036(6) 0.1223(3) 0.043(2) Uani 1 1 d U . .
N14 N 0.9373(3) 0.0884(8) 0.1667(4) 0.091(4) Uani 1 1 d DU D .
H14 H 0.9560 0.0755 0.1894 0.109 Uiso 1 1 calc R . .
C141 C 0.9328(3) 0.1570(10) 0.1316(5) 0.106(6) Uani 1 1 d DU . .
H14A H 0.9282 0.2123 0.1436 0.127 Uiso 1 1 calc R C 1
H14B H 0.9147 0.1420 0.1000 0.127 Uiso 1 1 calc R C 1
C142 C 0.9586(5) 0.1732(17) 0.1220(8) 0.109(10) Uiso 0.58(2) 1 d PDU D 1
H142 H 0.9642 0.1167 0.1118 0.131 Uiso 0.58(2) 1 calc PR D 1
C143 C 0.9496(7) 0.240(2) 0.0808(10) 0.125(12) Uiso 0.58(2) 1 d PDU D 1
H14C H 0.9669 0.2501 0.0748 0.188 Uiso 0.58(2) 1 calc PR D 1
H14D H 0.9437 0.2949 0.0901 0.188 Uiso 0.58(2) 1 calc PR D 1
H14E H 0.9323 0.2168 0.0507 0.188 Uiso 0.58(2) 1 calc PR D 1
C144 C 0.9857(5) 0.205(2) 0.1696(9) 0.137(14) Uiso 0.58(2) 1 d PDU D 1
H14F H 1.0032 0.2142 0.1641 0.206 Uiso 0.58(2) 1 calc PR D 1
H14G H 0.9908 0.1601 0.1953 0.206 Uiso 0.58(2) 1 calc PR D 1
H14H H 0.9804 0.2598 0.1800 0.206 Uiso 0.58(2) 1 calc PR D 1
C14B C 0.9589(7) 0.2191(17) 0.1514(11) 0.108(12) Uiso 0.42(2) 1 d PDU D 2
H14I H 0.9781 0.1834 0.1675 0.130 Uiso 0.42(2) 1 calc PR D 2
C14C C 0.9588(11) 0.279(3) 0.1901(15) 0.17(2) Uiso 0.42(2) 1 d PDU D 2
H14J H 0.9762 0.3195 0.2018 0.253 Uiso 0.42(2) 1 calc PR D 2
H14K H 0.9604 0.2442 0.2178 0.253 Uiso 0.42(2) 1 calc PR D 2
H14L H 0.9398 0.3132 0.1759 0.253 Uiso 0.42(2) 1 calc PR D 2
C14D C 0.9602(11) 0.273(3) 0.1115(16) 0.143(19) Uiso 0.42(2) 1 d PDU D 2
H14M H 0.9780 0.3124 0.1263 0.214 Uiso 0.42(2) 1 calc PR D 2
H14N H 0.9416 0.3085 0.0945 0.214 Uiso 0.42(2) 1 calc PR D 2
H14O H 0.9620 0.2342 0.0878 0.214 Uiso 0.42(2) 1 calc PR D 2
N15 N 0.9267(3) -0.0395(7) 0.2100(4) 0.084(4) Uani 1 1 d DU . .
H15 H 0.9464 -0.0487 0.2221 0.101 Uiso 1 1 calc R . .
C151 C 0.9102(4) -0.0901(10) 0.2290(6) 0.109(6) Uani 1 1 d DU . .
H15A H 0.8887 -0.0930 0.2027 0.131 Uiso 1 1 calc R . .
H15B H 0.9103 -0.0558 0.2564 0.131 Uiso 1 1 calc R . .
C152 C 0.9195(5) -0.1790(12) 0.2469(9) 0.230(14) Uani 1 1 d DU . .
H152 H 0.9181 -0.2178 0.2198 0.276 Uiso 1 1 calc R . .
C153 C 0.8970(6) -0.211(2) 0.2655(12) 0.270(17) Uani 1 1 d DU . .
H15C H 0.9017 -0.2721 0.2766 0.405 Uiso 1 1 calc R . .
H15D H 0.8760 -0.2070 0.2386 0.405 Uiso 1 1 calc R . .
H15E H 0.8994 -0.1740 0.2930 0.405 Uiso 1 1 calc R . .
C154 C 0.9518(5) -0.1803(18) 0.2903(10) 0.229(14) Uani 1 1 d DU . .
H15F H 0.9579 -0.2411 0.3006 0.344 Uiso 1 1 calc R . .
H15G H 0.9523 -0.1469 0.3177 0.344 Uiso 1 1 calc R . .
H15H H 0.9659 -0.1536 0.2804 0.344 Uiso 1 1 calc R . .
N16 N 0.8341(2) 0.1783(6) 0.1215(4) 0.061(3) Uani 1 1 d DU F .
H16 H 0.8463 0.2213 0.1230 0.074 Uiso 1 1 calc R . .
C161 C 0.8006(3) 0.1883(10) 0.0923(6) 0.106(5) Uani 1 1 d DU . .
H16A H 0.7956 0.2069 0.0586 0.127 Uiso 1 1 calc R E 1
H16B H 0.7912 0.1300 0.0896 0.127 Uiso 1 1 calc R E 1
C162 C 0.7865(5) 0.2501(16) 0.1112(12) 0.138(12) Uiso 0.58(3) 1 d PDU F 1
H162 H 0.7894 0.2260 0.1432 0.165 Uiso 0.58(3) 1 calc PR F 1
C163 C 0.8023(7) 0.3389(16) 0.1222(14) 0.128(15) Uiso 0.58(3) 1 d PDU F 1
H16C H 0.7926 0.3786 0.1355 0.191 Uiso 0.58(3) 1 calc PR F 1
H16D H 0.8006 0.3638 0.0918 0.191 Uiso 0.58(3) 1 calc PR F 1
H16E H 0.8239 0.3317 0.1464 0.191 Uiso 0.58(3) 1 calc PR F 1
C164 C 0.7524(5) 0.259(2) 0.0776(15) 0.138(14) Uiso 0.58(3) 1 d PDU F 1
H16F H 0.7440 0.3013 0.0919 0.207 Uiso 0.58(3) 1 calc PR F 1
H16G H 0.7426 0.2021 0.0738 0.207 Uiso 0.58(3) 1 calc PR F 1
H16H H 0.7487 0.2806 0.0453 0.207 Uiso 0.58(3) 1 calc PR F 1
C16B C 0.7889(6) 0.2773(15) 0.0867(10) 0.100(12) Uiso 0.42(3) 1 d PDU F 2
H16I H 0.7988 0.3121 0.0709 0.120 Uiso 0.42(3) 1 calc PR F 2
C16C C 0.7546(7) 0.281(3) 0.0519(16) 0.15(2) Uiso 0.42(3) 1 d PDU F 2
H16J H 0.7477 0.3421 0.0481 0.218 Uiso 0.42(3) 1 calc PR F 2
H16K H 0.7440 0.2461 0.0656 0.218 Uiso 0.42(3) 1 calc PR F 2
H16L H 0.7502 0.2572 0.0198 0.218 Uiso 0.42(3) 1 calc PR F 2
C16D C 0.7970(8) 0.322(2) 0.1351(11) 0.082(14) Uiso 0.42(3) 1 d PDU F 2
H16M H 0.7895 0.3827 0.1289 0.124 Uiso 0.42(3) 1 calc PR F 2
H16N H 0.8192 0.3220 0.1561 0.124 Uiso 0.42(3) 1 calc PR F 2
H16O H 0.7874 0.2903 0.1518 0.124 Uiso 0.42(3) 1 calc PR F 2
N17 N 0.8366(2) 0.0821(7) 0.1912(4) 0.066(3) Uani 1 1 d DU . .
H17 H 0.8309 0.1320 0.1987 0.079 Uiso 1 1 calc R . .
C171 C 0.8345(3) 0.0044(9) 0.2163(5) 0.085(4) Uani 1 1 d DU . .
H17A H 0.8526 0.0017 0.2495 0.103 Uiso 1 1 calc R . .
H17B H 0.8349 -0.0483 0.1978 0.103 Uiso 1 1 calc R . .
C172 C 0.8065(4) 0.0027(12) 0.2213(6) 0.116(6) Uani 1 1 d DU . .
H172 H 0.8048 0.0601 0.2356 0.139 Uiso 1 1 calc R . .
C173 C 0.8087(6) -0.0693(17) 0.2563(9) 0.232(13) Uani 1 1 d DU . .
H17C H 0.7898 -0.0718 0.2583 0.348 Uiso 1 1 calc R . .
H17D H 0.8259 -0.0572 0.2890 0.348 Uiso 1 1 calc R . .
H17E H 0.8120 -0.1257 0.2443 0.348 Uiso 1 1 calc R . .
C174 C 0.7792(4) -0.0067(15) 0.1715(7) 0.161(9) Uani 1 1 d DU . .
H17F H 0.7606 -0.0089 0.1749 0.242 Uiso 1 1 calc R . .
H17G H 0.7809 -0.0610 0.1560 0.242 Uiso 1 1 calc R . .
H17H H 0.7781 0.0437 0.1510 0.242 Uiso 1 1 calc R . .
N18 N 0.83872(18) 0.0113(6) 0.0325(3) 0.040(2) Uani 1 1 d DU . .
H18 H 0.8510 0.0426 0.0256 0.048 Uiso 1 1 calc R . .
C181 C 0.8066(2) 0.0010(9) -0.0051(3) 0.057(3) Uani 1 1 d DU . .
H18A H 0.7966 0.0594 -0.0118 0.068 Uiso 1 1 calc R . .
H18B H 0.7963 -0.0367 0.0086 0.068 Uiso 1 1 calc R . .
C182 C 0.8015(3) -0.0376(9) -0.0525(4) 0.076(4) Uani 1 1 d DU . .
H182 H 0.8121 -0.0957 -0.0451 0.091 Uiso 1 1 calc R . .
C183 C 0.7678(3) -0.0538(11) -0.0869(5) 0.111(6) Uani 1 1 d DU . .
H18C H 0.7653 -0.0803 -0.1175 0.167 Uiso 1 1 calc R . .
H18D H 0.7568 0.0021 -0.0943 0.167 Uiso 1 1 calc R . .
H18E H 0.7597 -0.0936 -0.0711 0.167 Uiso 1 1 calc R . .
C184 C 0.8150(4) 0.0195(11) -0.0774(5) 0.104(6) Uani 1 1 d DU . .
H18F H 0.8117 -0.0087 -0.1081 0.156 Uiso 1 1 calc R . .
H18G H 0.8369 0.0269 -0.0555 0.156 Uiso 1 1 calc R . .
H18H H 0.8050 0.0771 -0.0849 0.156 Uiso 1 1 calc R . .
N19 N 0.8441(2) -0.1367(6) 0.0756(3) 0.048(2) Uani 1 1 d DU . .
H19 H 0.8417 -0.1580 0.0475 0.058 Uiso 1 1 calc R . .
C191 C 0.8409(3) -0.1976(8) 0.1094(4) 0.066(4) Uani 1 1 d DU . .
H19A H 0.8542 -0.1774 0.1436 0.079 Uiso 1 1 calc R . .
H19B H 0.8482 -0.2562 0.1059 0.079 Uiso 1 1 calc R . .
C192 C 0.8096(4) -0.2071(12) 0.1021(6) 0.111(6) Uani 1 1 d DU . .
H192 H 0.8035 -0.1473 0.1076 0.134 Uiso 1 1 calc R . .
C193 C 0.7858(4) -0.2338(13) 0.0520(6) 0.135(7) Uani 1 1 d DU . .
H19C H 0.7659 -0.2355 0.0508 0.202 Uiso 1 1 calc R . .
H19D H 0.7907 -0.2923 0.0443 0.202 Uiso 1 1 calc R . .
H19E H 0.7852 -0.1914 0.0277 0.202 Uiso 1 1 calc R . .
C194 C 0.8071(5) -0.2661(14) 0.1391(7) 0.159(9) Uani 1 1 d DU . .
H19F H 0.8221 -0.2481 0.1724 0.238 Uiso 1 1 calc R . .
H19G H 0.8110 -0.3270 0.1335 0.238 Uiso 1 1 calc R . .
H19H H 0.7865 -0.2617 0.1353 0.238 Uiso 1 1 calc R . .
P22 P 0.84926(8) 0.5312(2) 0.44755(12) 0.0492(9) Uani 1 1 d U G .
P23 P 0.84831(7) 0.4042(2) 0.38014(11) 0.0457(9) Uani 1 1 d U G .
N21 N 0.8862(2) 0.3972(6) 0.4151(3) 0.046(2) Uani 1 1 d U . .
C211 C 0.9020(3) 0.3306(9) 0.3999(5) 0.065(4) Uani 1 1 d DU G .
H21A H 0.9178 0.3013 0.4299 0.078 Uiso 1 1 calc R . .
H21B H 0.8869 0.2854 0.3798 0.078 Uiso 1 1 calc R . .
C212 C 0.9169(3) 0.3636(10) 0.3715(6) 0.093(5) Uani 1 1 d DU . .
H212 H 0.9032 0.3830 0.3391 0.111 Uiso 1 1 calc R G .
C213 C 0.9451(4) 0.3702(13) 0.3835(7) 0.138(7) Uani 1 1 d DU G .
H213 H 0.9588 0.3549 0.4167 0.166 Uiso 1 1 calc R . .
C214 C 0.9597(4) 0.3973(15) 0.3545(7) 0.144(7) Uani 1 1 d DU . .
C215 C 0.9879(5) 0.4353(18) 0.3780(7) 0.187(9) Uani 1 1 d DU G .
H215 H 0.9975 0.4442 0.4126 0.225 Uiso 1 1 calc R . .
C216 C 1.0026(5) 0.460(2) 0.3529(9) 0.216(10) Uani 1 1 d DU . .
H216 H 1.0231 0.4800 0.3704 0.259 Uiso 1 1 calc R G .
C217 C 0.9881(6) 0.458(2) 0.3026(9) 0.204(10) Uani 1 1 d DU G .
H217 H 0.9976 0.4808 0.2848 0.245 Uiso 1 1 calc R . .
C218 C 0.9595(6) 0.421(2) 0.2784(8) 0.208(10) Uani 1 1 d DU . .
H218 H 0.9500 0.4115 0.2439 0.249 Uiso 1 1 calc R G .
C219 C 0.9450(5) 0.3987(19) 0.3046(7) 0.184(9) Uani 1 1 d DU G .
H219 H 0.9240 0.3836 0.2873 0.220 Uiso 1 1 calc R . .
N22 N 0.8869(2) 0.5101(6) 0.4794(3) 0.051(3) Uani 1 1 d U . .
C221 C 0.9042(3) 0.5607(10) 0.5289(4) 0.079(4) Uani 1 1 d DU G .
H22A H 0.9260 0.5647 0.5377 0.095 Uiso 1 1 calc R . .
H22B H 0.8960 0.6212 0.5243 0.095 Uiso 1 1 calc R . .
C222 C 0.9018(3) 0.5190(10) 0.5703(5) 0.083(4) Uani 1 1 d DU . .
H222 H 0.9051 0.4574 0.5749 0.099 Uiso 1 1 calc R G .
C223 C 0.8955(3) 0.5616(10) 0.6004(5) 0.085(4) Uani 1 1 d DU G .
H223 H 0.8919 0.6226 0.5936 0.102 Uiso 1 1 calc R . .
C224 C 0.8930(4) 0.5319(10) 0.6424(6) 0.096(5) Uani 1 1 d DU . .
C225 C 0.9010(5) 0.4470(12) 0.6603(7) 0.145(7) Uani 1 1 d DU G .
H225 H 0.9087 0.4082 0.6449 0.174 Uiso 1 1 calc R . .
C226 C 0.8980(6) 0.4182(13) 0.6992(8) 0.169(8) Uani 1 1 d DU . .
H226 H 0.9039 0.3599 0.7110 0.202 Uiso 1 1 calc R G .
C227 C 0.8867(6) 0.4729(14) 0.7216(8) 0.157(8) Uani 1 1 d DU G .
H227 H 0.8848 0.4527 0.7491 0.188 Uiso 1 1 calc R . .
C228 C 0.8780(5) 0.5564(13) 0.7045(7) 0.124(6) Uani 1 1 d DU . .
H228 H 0.8702 0.5951 0.7199 0.149 Uiso 1 1 calc R G .
C229 C 0.8807(4) 0.5823(10) 0.6651(6) 0.108(5) Uani 1 1 d DU G .
H229 H 0.8737 0.6393 0.6523 0.130 Uiso 1 1 calc R . .
N23 N 0.8377(2) 0.4909(6) 0.3944(3) 0.051(3) Uani 1 1 d U . .
P21 P 0.90968(17) 0.4431(6) 0.4690(3) 0.055(3) Uiso 0.503(11) 1 d PDU G 1
N24 N 0.9340(4) 0.4991(13) 0.4607(7) 0.070(6) Uiso 0.503(11) 1 d PDU G 1
H24 H 0.9536 0.4895 0.4796 0.084 Uiso 0.503(11) 1 calc PR G 1
C241 C 0.9242(6) 0.5658(15) 0.4221(9) 0.089(11) Uiso 0.503(11) 1 d PDU G 1
H24A H 0.9032 0.5844 0.4132 0.107 Uiso 0.503(11) 1 calc PR G 1
H24B H 0.9235 0.5390 0.3924 0.107 Uiso 0.503(11) 1 calc PR G 1
C242 C 0.9438(7) 0.6445(15) 0.4356(10) 0.135(13) Uiso 0.503(11) 1 d PDU G 1
H242 H 0.9653 0.6226 0.4509 0.161 Uiso 0.503(11) 1 calc PR G 1
C243 C 0.9418(8) 0.701(2) 0.4740(11) 0.127(13) Uiso 0.503(11) 1 d PDU G 1
H24C H 0.9559 0.7510 0.4822 0.190 Uiso 0.503(11) 1 calc PR G 1
H24D H 0.9473 0.6666 0.5037 0.190 Uiso 0.503(11) 1 calc PR G 1
H24E H 0.9209 0.7236 0.4610 0.190 Uiso 0.503(11) 1 calc PR G 1
C244 C 0.9390(7) 0.6997(18) 0.3916(9) 0.093(10) Uiso 0.503(11) 1 d PDU G 1
H24F H 0.9534 0.7491 0.4028 0.140 Uiso 0.503(11) 1 calc PR G 1
H24G H 0.9181 0.7222 0.3750 0.140 Uiso 0.503(11) 1 calc PR G 1
H24H H 0.9425 0.6635 0.3686 0.140 Uiso 0.503(11) 1 calc PR G 1
N25 N 0.9269(5) 0.3747(14) 0.5127(7) 0.072(7) Uiso 0.503(11) 1 d PDU G 1
H25 H 0.9168 0.3253 0.5086 0.086 Uiso 0.503(11) 1 calc PR G 1
C251 C 0.9555(7) 0.3770(19) 0.5576(10) 0.163(14) Uiso 0.503(11) 1 d PDU G 1
H25A H 0.9512 0.3967 0.5842 0.196 Uiso 0.503(11) 1 calc PR G 1
H25B H 0.9682 0.4228 0.5538 0.196 Uiso 0.503(11) 1 calc PR G 1
C252 C 0.9739(7) 0.297(2) 0.5747(12) 0.194(17) Uiso 0.503(11) 1 d PDU G 1
H252 H 0.9946 0.3138 0.6015 0.233 Uiso 0.503(11) 1 calc PR G 1
C253 C 0.9778(11) 0.253(3) 0.5342(16) 0.18(2) Uiso 0.503(11) 1 d PDU G 1
H25C H 0.9903 0.2000 0.5472 0.275 Uiso 0.503(11) 1 calc PR G 1
H25D H 0.9879 0.2937 0.5220 0.275 Uiso 0.503(11) 1 calc PR G 1
H25E H 0.9578 0.2369 0.5071 0.275 Uiso 0.503(11) 1 calc PR G 1
C254 C 0.9608(10) 0.229(3) 0.5954(15) 0.138(17) Uiso 0.503(11) 1 d PDU G 1
H25F H 0.9740 0.1767 0.6057 0.207 Uiso 0.503(11) 1 calc PR G 1
H25G H 0.9403 0.2124 0.5701 0.207 Uiso 0.503(11) 1 calc PR G 1
H25H H 0.9599 0.2536 0.6239 0.207 Uiso 0.503(11) 1 calc PR G 1
P21' P 0.90810(16) 0.4740(6) 0.4562(3) 0.052(3) Uiso 0.497(11) 1 d PDU G 2
N24' N 0.9220(4) 0.5499(12) 0.4358(8) 0.058(6) Uiso 0.497(11) 1 d PDU G 2
H24' H 0.9419 0.5523 0.4478 0.070 Uiso 0.497(11) 1 calc PR G 2
C24A C 0.9036(6) 0.6129(19) 0.3992(10) 0.106(11) Uiso 0.497(11) 1 d PDU G 2
H24I H 0.8944 0.6499 0.4150 0.127 Uiso 0.497(11) 1 calc PR G 2
H24J H 0.8866 0.5789 0.3733 0.127 Uiso 0.497(11) 1 calc PR G 2
C24B C 0.9132(7) 0.673(2) 0.3733(11) 0.168(17) Uiso 0.497(11) 1 d PDU G 2
H24K H 0.9221 0.7257 0.3952 0.202 Uiso 0.497(11) 1 calc PR G 2
C24C C 0.8875(7) 0.707(2) 0.3252(11) 0.137(15) Uiso 0.497(11) 1 d PDU G 2
H24L H 0.8956 0.7481 0.3101 0.205 Uiso 0.497(11) 1 calc PR G 2
H24M H 0.8724 0.7371 0.3316 0.205 Uiso 0.497(11) 1 calc PR G 2
H24N H 0.8778 0.6574 0.3029 0.205 Uiso 0.497(11) 1 calc PR G 2
C24D C 0.9381(8) 0.636(3) 0.3638(16) 0.19(2) Uiso 0.497(11) 1 d PDU G 2
H24O H 0.9444 0.6808 0.3476 0.290 Uiso 0.497(11) 1 calc PR G 2
H24P H 0.9303 0.5845 0.3424 0.290 Uiso 0.497(11) 1 calc PR G 2
H24Q H 0.9557 0.6193 0.3951 0.290 Uiso 0.497(11) 1 calc PR G 2
N25' N 0.9370(4) 0.4246(12) 0.4992(6) 0.055(6) Uiso 0.497(11) 1 d PDU G 2
H25' H 0.9553 0.4454 0.5076 0.066 Uiso 0.497(11) 1 calc PR G 2
C25A C 0.9349(6) 0.3479(19) 0.5252(10) 0.090(10) Uiso 0.497(11) 1 d PDU G 2
H25I H 0.9223 0.3040 0.5000 0.108 Uiso 0.497(11) 1 calc PR G 2
H25J H 0.9233 0.3656 0.5424 0.108 Uiso 0.497(11) 1 calc PR G 2
C25B C 0.9623(8) 0.303(2) 0.5613(12) 0.180(15) Uiso 0.497(11) 1 d PDU G 2
H25K H 0.9663 0.2515 0.5449 0.216 Uiso 0.497(11) 1 calc PR G 2
C25C C 0.9904(8) 0.361(4) 0.5837(19) 0.28(3) Uiso 0.497(11) 1 d PDU G 2
H25L H 1.0081 0.3264 0.6066 0.415 Uiso 0.497(11) 1 calc PR G 2
H25M H 0.9871 0.4095 0.6014 0.415 Uiso 0.497(11) 1 calc PR G 2
H25N H 0.9940 0.3845 0.5574 0.415 Uiso 0.497(11) 1 calc PR G 2
C25D C 0.9571(8) 0.268(3) 0.6033(11) 0.105(12) Uiso 0.497(11) 1 d PDU G 2
H25O H 0.9748 0.2340 0.6263 0.157 Uiso 0.497(11) 1 calc PR G 2
H25P H 0.9388 0.2313 0.5897 0.157 Uiso 0.497(11) 1 calc PR G 2
H25Q H 0.9543 0.3183 0.6208 0.157 Uiso 0.497(11) 1 calc PR G 2
N26 N 0.8404(2) 0.6326(6) 0.4411(4) 0.069(3) Uani 1 1 d DU . .
H26 H 0.8368 0.6559 0.4639 0.082 Uiso 1 1 calc R G .
C261 C 0.8374(3) 0.6917(8) 0.4018(5) 0.085(4) Uani 1 1 d DU G .
H26A H 0.8408 0.6575 0.3777 0.102 Uiso 1 1 calc R . .
H26B H 0.8536 0.7367 0.4162 0.102 Uiso 1 1 calc R . .
C262 C 0.8078(4) 0.7365(11) 0.3753(6) 0.113(6) Uani 1 1 d DU . .
H262 H 0.8043 0.7693 0.4002 0.136 Uiso 1 1 calc R G .
C263 C 0.7817(4) 0.6718(14) 0.3496(8) 0.169(9) Uani 1 1 d DU G .
H26C H 0.7625 0.7040 0.3321 0.253 Uiso 1 1 calc R . .
H26D H 0.7809 0.6327 0.3740 0.253 Uiso 1 1 calc R . .
H26E H 0.7851 0.6369 0.3259 0.253 Uiso 1 1 calc R . .
C264 C 0.8068(5) 0.8020(11) 0.3381(7) 0.171(10) Uani 1 1 d DU G .
H26F H 0.7866 0.8293 0.3215 0.256 Uiso 1 1 calc R . .
H26G H 0.8108 0.7719 0.3138 0.256 Uiso 1 1 calc R . .
H26H H 0.8223 0.8473 0.3549 0.256 Uiso 1 1 calc R . .
N27 N 0.8363(2) 0.4942(7) 0.4825(4) 0.064(3) Uani 1 1 d DU . .
H27 H 0.8485 0.4635 0.5087 0.076 Uiso 1 1 calc R G .
C271 C 0.8049(3) 0.5095(12) 0.4722(6) 0.113(6) Uani 1 1 d DU G .
H27A H 0.8020 0.5736 0.4738 0.135 Uiso 1 1 calc R . .
H27B H 0.7910 0.4904 0.4381 0.135 Uiso 1 1 calc R . .
C272 C 0.7955(4) 0.4664(16) 0.5045(7) 0.177(9) Uani 1 1 d DU . .
H272 H 0.7963 0.4015 0.5000 0.212 Uiso 1 1 calc R G .
C273 C 0.8170(4) 0.4872(16) 0.5579(6) 0.151(8) Uani 1 1 d DU G .
H27C H 0.8103 0.4561 0.5789 0.226 Uiso 1 1 calc R . .
H27D H 0.8169 0.5507 0.5633 0.226 Uiso 1 1 calc R . .
H27E H 0.8377 0.4684 0.5663 0.226 Uiso 1 1 calc R . .
C274 C 0.7626(4) 0.4906(17) 0.4903(8) 0.179(10) Uani 1 1 d DU G .
H27F H 0.7564 0.4597 0.5119 0.268 Uiso 1 1 calc R . .
H27G H 0.7491 0.4736 0.4560 0.268 Uiso 1 1 calc R . .
H27H H 0.7611 0.5542 0.4939 0.268 Uiso 1 1 calc R . .
N28 N 0.8371(2) 0.4059(6) 0.3225(3) 0.050(3) Uani 1 1 d DU . .
H28 H 0.8325 0.3553 0.3068 0.060 Uiso 1 1 calc R G .
C281 C 0.8340(3) 0.4843(8) 0.2938(4) 0.068(4) Uani 1 1 d DU G .
H28A H 0.8534 0.4943 0.2932 0.081 Uiso 1 1 calc R . .
H28B H 0.8307 0.5353 0.3106 0.081 Uiso 1 1 calc R . .
C282 C 0.8091(3) 0.4812(10) 0.2430(5) 0.101(5) Uani 1 1 d DU . .
H282 H 0.8136 0.4317 0.2263 0.121 Uiso 1 1 calc R G .
C283 C 0.8088(4) 0.5645(12) 0.2162(6) 0.142(8) Uani 1 1 d DU G .
H28C H 0.7925 0.5610 0.1820 0.213 Uiso 1 1 calc R . .
H28D H 0.8285 0.5715 0.2169 0.213 Uiso 1 1 calc R . .
H28E H 0.8051 0.6149 0.2324 0.213 Uiso 1 1 calc R . .
C284 C 0.7784(3) 0.4635(15) 0.2388(6) 0.157(9) Uani 1 1 d DU G .
H28F H 0.7631 0.4597 0.2039 0.235 Uiso 1 1 calc R . .
H28G H 0.7730 0.5114 0.2544 0.235 Uiso 1 1 calc R . .
H28H H 0.7790 0.4079 0.2552 0.235 Uiso 1 1 calc R . .
N29 N 0.8375(2) 0.3095(6) 0.3890(3) 0.052(3) Uani 1 1 d DU . .
H29 H 0.8496 0.2835 0.4171 0.062 Uiso 1 1 calc R G .
C291 C 0.8100(3) 0.2620(11) 0.3558(5) 0.107(6) Uani 1 1 d DU G .
H29A H 0.8096 0.2554 0.3237 0.129 Uiso 1 1 calc R . .
H29B H 0.8111 0.2024 0.3693 0.129 Uiso 1 1 calc R . .
C292 C 0.7817(3) 0.3026(12) 0.3475(5) 0.115(6) Uani 1 1 d DU . .
H292 H 0.7816 0.3649 0.3372 0.138 Uiso 1 1 calc R G .
C293 C 0.7546(4) 0.2535(13) 0.3051(6) 0.144(8) Uani 1 1 d DU G .
H29C H 0.7354 0.2824 0.2982 0.216 Uiso 1 1 calc R . .
H29D H 0.7542 0.1924 0.3148 0.216 Uiso 1 1 calc R . .
H29E H 0.7570 0.2548 0.2754 0.216 Uiso 1 1 calc R . .
C294 C 0.7795(4) 0.3028(16) 0.3954(6) 0.154(9) Uani 1 1 d DU G .
H29F H 0.7607 0.3324 0.3897 0.231 Uiso 1 1 calc R . .
H29G H 0.7971 0.3341 0.4211 0.231 Uiso 1 1 calc R . .
H29H H 0.7794 0.2422 0.4060 0.231 Uiso 1 1 calc R . .

loop_
_atom_site_aniso_label
_atom_site_aniso_U_11
_atom_site_aniso_U_22
_atom_site_aniso_U_33
_atom_site_aniso_U_23
_atom_site_aniso_U_13
_atom_site_aniso_U_12
Br1 0.0867(10) 0.0403(8) 0.0649(9) 0.0089(7) 0.0450(8) -0.0034(7)
Br2 0.1271(14) 0.0366(8) 0.0739(10) 0.0122(7) 0.0521(10) -0.0040(9)
Br3 0.1666(18) 0.0682(11) 0.0736(11) -0.0188(9) 0.0714(12) 0.0047(11)
Br4 0.0648(16) 0.161(3) 0.110(2) 0.000 0.0161(14) 0.000
Br5 0.077(4) 0.212(9) 0.195(4) 0.060(8) 0.061(3) -0.030(6)
P11 0.054(2) 0.073(3) 0.056(2) -0.004(2) 0.0204(19) -0.006(2)
P12 0.061(2) 0.048(2) 0.0450(19) -0.0122(17) 0.0268(17) -0.0025(19)
P13 0.048(2) 0.0362(19) 0.0420(19) -0.0039(15) 0.0247(16) -0.0016(16)
N11 0.045(6) 0.052(6) 0.039(5) -0.003(5) 0.020(5) -0.003(5)
C111 0.059(8) 0.070(9) 0.074(9) 0.012(8) 0.041(7) 0.016(7)
C112 0.079(9) 0.061(10) 0.091(11) 0.002(9) 0.053(9) -0.001(8)
C113 0.087(10) 0.058(9) 0.086(10) -0.011(8) 0.058(9) -0.007(8)
C114 0.153(13) 0.062(10) 0.084(10) -0.018(8) 0.080(10) -0.035(9)
C115 0.176(15) 0.067(10) 0.075(10) 0.001(9) 0.072(11) 0.005(11)
C116 0.27(2) 0.111(15) 0.107(13) -0.012(13) 0.107(14) 0.012(16)
C117 0.36(3) 0.130(18) 0.132(16) -0.018(15) 0.146(17) -0.057(19)
C118 0.37(2) 0.110(15) 0.124(15) -0.015(13) 0.151(17) -0.078(17)
C119 0.263(19) 0.094(13) 0.121(13) -0.030(11) 0.144(14) -0.066(13)
N12 0.069(7) 0.035(6) 0.052(6) -0.022(5) 0.015(5) -0.017(5)
C121 0.086(10) 0.065(9) 0.053(8) -0.022(8) 0.015(8) -0.026(8)
C122 0.242(19) 0.073(11) 0.071(11) -0.023(11) 0.047(14) -0.033(13)
C123 0.24(2) 0.103(14) 0.100(14) -0.013(14) 0.026(16) 0.022(15)
C124 0.193(17) 0.106(14) 0.061(11) 0.024(11) 0.001(12) 0.044(13)
C125 0.21(2) 0.136(17) 0.085(13) 0.042(12) 0.046(13) 0.066(15)
C126 0.178(18) 0.19(2) 0.109(15) 0.028(16) 0.058(15) 0.039(16)
C127 0.22(2) 0.21(2) 0.110(16) 0.037(17) 0.055(17) 0.043(18)
C128 0.28(3) 0.25(3) 0.073(13) 0.038(16) 0.065(16) 0.08(2)
C129 0.24(2) 0.19(2) 0.121(16) 0.011(16) 0.081(17) 0.058(18)
N13 0.061(6) 0.038(5) 0.038(5) -0.010(5) 0.030(5) -0.003(5)
N14 0.072(8) 0.089(9) 0.090(9) 0.001(8) 0.023(7) -0.032(7)
C141 0.099(11) 0.103(12) 0.078(10) 0.010(9) 0.012(9) -0.046(10)
N15 0.078(8) 0.079(8) 0.062(7) 0.021(7) 0.005(6) 0.006(7)
C151 0.126(13) 0.096(12) 0.101(12) 0.028(10) 0.051(10) -0.033(11)
C152 0.21(2) 0.145(19) 0.22(2) 0.108(18) 0.006(19) -0.054(18)
C153 0.26(3) 0.26(3) 0.33(4) 0.17(3) 0.17(3) 0.03(3)
C154 0.18(2) 0.20(3) 0.29(3) 0.15(3) 0.09(2) 0.04(2)
N16 0.075(7) 0.041(6) 0.072(7) -0.011(6) 0.039(6) 0.006(6)
C161 0.110(12) 0.105(12) 0.113(11) 0.028(10) 0.061(10) 0.041(10)
N17 0.090(8) 0.059(7) 0.068(7) -0.020(6) 0.055(6) -0.006(6)
C171 0.115(12) 0.109(12) 0.058(9) -0.012(9) 0.062(9) 0.002(10)
C172 0.171(17) 0.123(14) 0.092(12) 0.000(11) 0.093(12) -0.036(13)
C173 0.26(3) 0.23(3) 0.24(3) -0.01(3) 0.15(3) -0.07(3)
C174 0.18(2) 0.17(2) 0.20(2) -0.024(19) 0.15(2) -0.068(18)
N18 0.045(6) 0.036(5) 0.041(5) 0.005(5) 0.021(5) 0.003(5)
C181 0.066(9) 0.060(8) 0.043(7) 0.005(7) 0.026(7) 0.001(7)
C182 0.086(10) 0.055(9) 0.062(9) 0.000(8) 0.016(8) 0.014(8)
C183 0.081(11) 0.118(15) 0.068(10) -0.035(10) -0.019(9) 0.008(10)
C184 0.145(15) 0.092(13) 0.075(11) 0.008(10) 0.053(11) 0.019(12)
N19 0.075(7) 0.033(5) 0.051(6) -0.006(5) 0.043(5) -0.001(5)
C191 0.094(10) 0.039(8) 0.069(9) -0.008(7) 0.043(8) -0.011(8)
C192 0.144(15) 0.106(13) 0.097(12) 0.002(11) 0.068(12) -0.039(12)
C193 0.112(15) 0.119(16) 0.18(2) 0.018(15) 0.075(15) -0.031(13)
C194 0.19(2) 0.16(2) 0.143(18) 0.011(16) 0.092(16) -0.064(17)
P22 0.069(2) 0.038(2) 0.049(2) -0.0065(16) 0.0348(18) -0.0012(18)
P23 0.062(2) 0.0382(19) 0.0405(19) -0.0087(15) 0.0280(17) -0.0046(17)
N21 0.055(6) 0.040(6) 0.054(6) -0.002(5) 0.035(5) 0.003(5)
C211 0.066(9) 0.063(9) 0.079(9) 0.002(8) 0.045(8) 0.012(8)
C212 0.085(11) 0.074(10) 0.138(13) 0.001(10) 0.069(11) 0.033(10)
C213 0.155(16) 0.122(15) 0.169(16) 0.008(13) 0.101(14) 0.026(14)
C214 0.137(14) 0.200(18) 0.173(16) 0.014(15) 0.137(13) 0.018(14)
C215 0.163(17) 0.28(2) 0.198(19) -0.001(18) 0.149(16) -0.042(17)
C216 0.18(2) 0.33(3) 0.19(2) 0.00(2) 0.133(18) -0.031(19)
C217 0.18(2) 0.31(3) 0.18(2) 0.04(2) 0.136(19) 0.00(2)
C218 0.19(2) 0.30(3) 0.17(2) 0.00(2) 0.121(18) 0.00(2)
C219 0.193(19) 0.27(2) 0.139(17) 0.010(18) 0.122(15) 0.001(18)
N22 0.062(6) 0.053(6) 0.045(6) -0.016(5) 0.030(5) -0.019(5)
C221 0.087(10) 0.081(10) 0.057(9) -0.025(8) 0.025(8) -0.025(9)
C222 0.113(11) 0.074(10) 0.061(9) -0.013(8) 0.042(9) -0.011(9)
C223 0.113(12) 0.072(10) 0.075(10) -0.017(9) 0.049(9) -0.019(9)
C224 0.134(12) 0.069(11) 0.097(11) 0.001(9) 0.066(10) 0.018(10)
C225 0.221(18) 0.129(16) 0.139(15) 0.014(13) 0.129(14) 0.031(15)
C226 0.29(2) 0.150(18) 0.136(15) 0.040(14) 0.156(15) 0.059(17)
C227 0.220(19) 0.157(19) 0.123(15) 0.013(15) 0.105(14) 0.038(17)
C228 0.170(16) 0.113(15) 0.106(13) 0.019(12) 0.078(12) 0.027(13)
C229 0.156(14) 0.083(12) 0.096(12) 0.003(10) 0.070(11) 0.018(11)
N23 0.059(6) 0.037(6) 0.062(6) -0.001(5) 0.032(5) -0.007(5)
N26 0.113(9) 0.040(6) 0.067(7) -0.003(6) 0.055(7) 0.004(6)
C261 0.143(13) 0.041(8) 0.082(10) 0.003(8) 0.062(10) 0.016(9)
C262 0.171(17) 0.088(13) 0.084(12) 0.030(10) 0.063(12) 0.049(13)
C263 0.16(2) 0.16(2) 0.135(18) 0.036(17) 0.029(16) 0.033(18)
C264 0.30(3) 0.099(16) 0.117(16) 0.012(13) 0.099(18) 0.046(18)
N27 0.077(7) 0.065(7) 0.073(7) 0.001(6) 0.056(6) 0.008(6)
C271 0.157(14) 0.102(12) 0.153(14) 0.019(11) 0.133(12) 0.025(11)
C272 0.132(17) 0.22(2) 0.19(2) 0.018(19) 0.080(16) 0.024(17)
C273 0.17(2) 0.18(2) 0.128(17) -0.004(16) 0.093(16) -0.012(17)
C274 0.105(15) 0.25(3) 0.24(2) 0.01(2) 0.129(17) 0.037(17)
N28 0.089(7) 0.024(5) 0.044(6) -0.004(5) 0.036(5) -0.003(5)
C281 0.086(10) 0.070(10) 0.059(8) -0.016(8) 0.045(8) -0.002(8)
C282 0.110(13) 0.088(12) 0.100(13) 0.021(10) 0.048(11) -0.009(11)
C283 0.135(16) 0.144(18) 0.106(14) 0.067(14) 0.024(12) -0.003(14)
C284 0.110(16) 0.19(2) 0.097(14) 0.045(14) -0.012(12) -0.022(15)
N29 0.061(7) 0.041(6) 0.046(6) -0.019(5) 0.019(5) -0.021(5)
C291 0.096(12) 0.115(14) 0.108(12) 0.043(11) 0.046(11) 0.000(11)
C292 0.096(13) 0.125(15) 0.112(14) 0.025(12) 0.039(11) 0.000(12)
C293 0.130(16) 0.139(18) 0.090(13) -0.008(12) -0.006(12) -0.043(14)
C294 0.125(16) 0.24(3) 0.134(17) 0.009(17) 0.095(14) 0.002(16)

loop_
_geom_bond_atom_site_label_1
_geom_bond_atom_site_label_2
_geom_bond_distance
_geom_bond_site_symmetry_2
_geom_bond_publ_flag
P11 N14 1.582(11) . ?
P11 N12 1.631(11) . ?
P11 N11 1.638(9) . ?
P11 N15 1.668(11) . ?
P12 N13 1.578(9) . ?
P12 N17 1.611(10) . ?
P12 N16 1.626(10) . ?
P12 N12 1.686(10) . ?
P13 N13 1.567(9) . ?
P13 N19 1.606(9) . ?
P13 N18 1.611(8) . ?
P13 N11 1.681(9) . ?
N11 C111 1.514(14) . ?
C111 C112 1.481(13) . ?
C112 C113 1.291(13) . ?
C113 C114 1.453(14) . ?
C114 C119 1.372(13) . ?
C114 C115 1.380(12) . ?
C115 C116 1.355(14) . ?
C116 C117 1.373(15) . ?
C117 C118 1.365(14) . ?
C118 C119 1.341(14) . ?
N12 C121 1.559(14) . ?
C121 C122 1.482(15) . ?
C122 C123 1.205(15) . ?
C123 C124 1.440(15) . ?
C124 C129 1.377(14) . ?
C124 C125 1.377(14) . ?
C125 C126 1.356(15) . ?
C126 C127 1.373(15) . ?
C127 C128 1.373(15) . ?
C128 C129 1.363(15) . ?
N14 C141 1.444(12) . ?
C141 C142 1.474(14) . ?
C141 C14B 1.485(15) . ?
C142 C143 1.518(14) . ?
C142 C144 1.521(14) . ?
C14B C14C 1.510(15) . ?
C14B C14D 1.513(15) . ?
N15 C151 1.446(12) . ?
C151 C152 1.452(14) . ?
C152 C154 1.524(14) . ?
C152 C153 1.565(14) . ?
N16 C161 1.481(11) . ?
C161 C16B 1.451(15) . ?
C161 C162 1.454(15) . ?
C162 C164 1.518(14) . ?
C162 C163 1.519(15) . ?
C16B C16D 1.515(15) . ?
C16B C16C 1.524(15) . ?
N17 C171 1.446(12) . ?
C171 C172 1.483(13) . ?
C172 C174 1.497(13) . ?
C172 C173 1.505(13) . ?
N18 C181 1.472(10) . ?
C181 C182 1.482(11) . ?
C182 C183 1.517(12) . ?
C182 C184 1.518(12) . ?
N19 C191 1.464(11) . ?
C191 C192 1.474(13) . ?
C192 C193 1.488(13) . ?
C192 C194 1.507(13) . ?
P22 N23 1.582(10) . ?
P22 N26 1.591(10) . ?
P22 N27 1.606(10) . ?
P22 N22 1.681(10) . ?
P23 N23 1.563(10) . ?
P23 N28 1.594(9) . ?
P23 N29 1.608(10) . ?
P23 N21 1.675(9) . ?
N21 C211 1.493(14) . ?
N21 P21 1.663(12) . ?
N21 P21' 1.686(12) . ?
C211 C212 1.482(14) . ?
C212 C213 1.276(14) . ?
C213 C214 1.461(16) . ?
C214 C219 1.357(14) . ?
C214 C215 1.367(14) . ?
C215 C216 1.353(15) . ?
C216 C217 1.366(15) . ?
C217 C218 1.372(15) . ?
C218 C219 1.362(15) . ?
N22 C221 1.553(14) . ?
N22 P21' 1.635(12) . ?
N22 P21 1.672(12) . ?
C221 C222 1.486(14) . ?
C222 C223 1.291(13) . ?
C223 C224 1.438(14) . ?
C224 C229 1.365(13) . ?
C224 C225 1.386(13) . ?
C225 C226 1.354(14) . ?
C226 C227 1.368(14) . ?
C227 C228 1.365(14) . ?
C228 C229 1.350(14) . ?
P21 N25 1.592(16) . ?
P21 N24 1.603(14) . ?
N24 C241 1.462(14) . ?
C241 C242 1.477(15) . ?
C242 C243 1.511(15) . ?
C242 C244 1.518(14) . ?
N25 C251 1.437(15) . ?
C251 C252 1.464(15) . ?
C252 C253 1.516(15) . ?
C252 C254 1.519(15) . ?
P21' N25' 1.606(14) . ?
P21' N24' 1.623(15) . ?
N24' C24A 1.431(14) . ?
C24A C24B 1.445(15) . ?
C24B C24C 1.514(15) . ?
C24B C24D 1.519(15) . ?
N25' C25A 1.449(14) . ?
C25A C25B 1.460(15) . ?
C25B C25C 1.515(15) . ?
C25B C25D 1.535(15) . ?
N26 C261 1.461(11) . ?
C261 C262 1.467(13) . ?
C262 C264 1.504(13) . ?
C262 C263 1.520(13) . ?
N27 C271 1.460(12) . ?
C271 C272 1.448(14) . ?
C272 C273 1.510(14) . ?
C272 C274 1.529(13) . ?
N28 C281 1.450(11) . ?
C281 C282 1.465(12) . ?
C282 C284 1.499(13) . ?
C282 C283 1.510(12) . ?
N29 C291 1.453(12) . ?
C291 C292 1.448(13) . ?
C292 C294 1.536(13) . ?
C292 C293 1.554(13) . ?
